data_4078747
loop_
_publ_author_name
'Martinez-Arripe, Elsa'
'Jean-Baptiste-dit-Dominique, Fran\,cois'
'Auffrant, Audrey'
'Le Goff, Xavier-Fr\'ed\'eric'
'Thuilliez, Julien'
'Nief, Fran\,cois'

_publ_section_title
;
 Synthesis and Characterization of Bidentate Rare-Earth
 Iminophosphoraneo-Aryl Complexes and Their Behavior As Catalysts for the
 Polymerization of 1,3-Butadiene
;
_journal_issue 13
_journal_name_full Organometallics
_journal_page_first 4854
_journal_paper_doi 10.1021/om300389v
_journal_volume 31
_journal_year 2012
_chemical_formula_moiety 'C48 H56 Li2 N2 O P2'
_chemical_formula_sum 'C48 H56 Li2 N2 O P2'
_chemical_formula_weight 752.77
_chemical_name_systematic
; 
 ? 
;
_space_group_IT_number 14
_symmetry_cell_setting monoclinic
_symmetry_space_group_name_Hall '-P 2ybc'
_symmetry_space_group_name_H-M 'P 1 21/c 1'
_atom_sites_solution_hydrogens geom
_atom_sites_solution_primary direct
_atom_sites_solution_secondary difmap
_audit_creation_method SHELXL-97
_cell_angle_alpha 90.00
_cell_angle_beta 101.293(1)
_cell_angle_gamma 90.00
_cell_formula_units_Z 4
_cell_length_a 11.164(1)
_cell_length_b 19.772(1)
_cell_length_c 19.576(1)
_cell_measurement_reflns_used 12205
_cell_measurement_temperature 150.0(1)
_cell_measurement_theta_max 30.034
_cell_measurement_theta_min 0.998
_cell_volume 4237.4(5)
_computing_cell_refinement 'DENZO (Otwinowski & Minor, 1997) & COLLECT'
_computing_data_collection 'COLLECT (Hooft, R.W.W., 1998)'
_computing_data_reduction 'DENZO & COLLECT'
_computing_molecular_graphics 'PLATON (Spek, 2009)'
_computing_publication_material 'PLATON (Spek, 2009)'
_computing_structure_refinement 'SHELXL-97 (Sheldrick, 1997)'
_computing_structure_solution 'SIR97 (Altomare et al., 1999)'
_diffrn_ambient_temperature 150.0(1)
_diffrn_measured_fraction_theta_full 0.998
_diffrn_measured_fraction_theta_max 0.998
_diffrn_measurement_device_type KappaCCD
_diffrn_measurement_method 'phi and omega scans'
_diffrn_radiation_monochromator graphite
_diffrn_radiation_source 'fine-focus sealed tube'
_diffrn_radiation_type MoK\a
_diffrn_radiation_wavelength 0.71069
_diffrn_reflns_av_R_equivalents 0.0288
_diffrn_reflns_av_sigmaI/netI 0.0409
_diffrn_reflns_limit_h_max 15
_diffrn_reflns_limit_h_min -15
_diffrn_reflns_limit_k_max 24
_diffrn_reflns_limit_k_min -27
_diffrn_reflns_limit_l_max 27
_diffrn_reflns_limit_l_min -27
_diffrn_reflns_number 45426
_diffrn_reflns_theta_full 30.01
_diffrn_reflns_theta_max 30.01
_diffrn_reflns_theta_min 2.96
_exptl_absorpt_coefficient_mu 0.140
_exptl_absorpt_correction_T_max 0.9834
_exptl_absorpt_correction_T_min 0.9752
_exptl_absorpt_correction_type multi-scan
_exptl_absorpt_process_details 'Denzo/Scalepack (Otwinowski & Minor, 1996)'
_exptl_crystal_colour 'Pale Yellow'
_exptl_crystal_density_diffrn 1.180
_exptl_crystal_density_method 'not measured'
_exptl_crystal_description Block
_exptl_crystal_F_000 1608
_exptl_crystal_size_max 0.18
_exptl_crystal_size_mid 0.16
_exptl_crystal_size_min 0.12
_refine_diff_density_max 0.422
_refine_diff_density_min -0.475
_refine_diff_density_rms 0.048
_refine_ls_extinction_method none
_refine_ls_goodness_of_fit_ref 1.072
_refine_ls_hydrogen_treatment constr
_refine_ls_matrix_type full
_refine_ls_number_parameters 528
_refine_ls_number_reflns 12333
_refine_ls_number_restraints 0
_refine_ls_restrained_S_all 1.072
_refine_ls_R_factor_all 0.0678
_refine_ls_R_factor_gt 0.0461
_refine_ls_shift/su_max 0.001
_refine_ls_shift/su_mean 0.000
_refine_ls_structure_factor_coef Fsqd
_refine_ls_weighting_details 'calc w=1/[\s^2^(Fo^2^)+(0.0703P)^2^+0.6488P] where P=(Fo^2^+2Fc^2^)/3'
_refine_ls_weighting_scheme calc
_refine_ls_wR_factor_gt 0.1251
_refine_ls_wR_factor_ref 0.1361
_reflns_number_gt 9071
_reflns_number_total 12333
_reflns_threshold_expression >2sigma(I)
_cod_data_source_file om300389v_si_002.cif
_cod_data_source_block fjbdd132
_cod_depositor_comments
;
The following automatic conversions were performed:

'_symmetry_cell_setting' value 'Monoclinic' changed to 'monoclinic'
according to /home/saulius/struct/CIF-dictionaries/cif_core.dic
dictionary named 'cif_core.dic' version 2.4.2 from 2011-04-26.

Automatic conversion script
Id: cif_fix_values 1891 2012-01-12 08:04:46Z andrius 
;
_cod_original_sg_symbol_H-M 'P 21/c'
_cod_database_code 4078747

loop_
_symmetry_equiv_pos_as_xyz
'x, y, z'
'-x, y+1/2, -z+1/2'
'-x, -y, -z'
'x, -y-1/2, z-1/2'

loop_
_atom_site_label
_atom_site_type_symbol
_atom_site_fract_x
_atom_site_fract_y
_atom_site_fract_z
_atom_site_U_iso_or_equiv
_atom_site_adp_type
_atom_site_occupancy
_atom_site_symmetry_multiplicity
_atom_site_calc_flag
_atom_site_refinement_flags
_atom_site_disorder_assembly
_atom_site_disorder_group
P1 P 0.32546(3) 0.086941(18) 0.384402(17) 0.02412(9) Uani 1 1 d . . .
P2 P 0.22667(3) -0.047435(18) 0.111959(16) 0.02384(9) Uani 1 1 d . A .
O1 O 0.51724(14) 0.15168(6) 0.16431(6) 0.0587(4) Uani 1 1 d . . .
N1 N 0.29438(11) 0.01428(6) 0.35154(6) 0.0278(2) Uani 1 1 d . . .
N2 N 0.15015(10) -0.01886(6) 0.16562(6) 0.0270(2) Uani 1 1 d . . .
C1 C 0.26111(12) 0.15083(7) 0.32241(7) 0.0260(3) Uani 1 1 d . A .
C2 C 0.27868(13) 0.13904(8) 0.25348(7) 0.0317(3) Uani 1 1 d . . .
C3 C 0.22708(14) 0.19102(8) 0.20696(8) 0.0366(3) Uani 1 1 d . A .
H3 H 0.2338 0.1870 0.1595 0.044 Uiso 1 1 calc R . .
C4 C 0.16735(14) 0.24739(8) 0.22636(8) 0.0381(3) Uani 1 1 d . . .
H4 H 0.1352 0.2804 0.1925 0.046 Uiso 1 1 calc R A .
C5 C 0.15448(13) 0.25567(8) 0.29479(8) 0.0372(3) Uani 1 1 d . A .
H5 H 0.1137 0.2942 0.3081 0.045 Uiso 1 1 calc R . .
C6 C 0.20190(12) 0.20697(7) 0.34359(7) 0.0312(3) Uani 1 1 d . . .
H6 H 0.1942 0.2118 0.3908 0.037 Uiso 1 1 calc R A .
C7 C 0.48844(12) 0.10511(7) 0.40768(6) 0.0259(3) Uani 1 1 d . . .
C8 C 0.53377(12) 0.16883(7) 0.43011(7) 0.0307(3) Uani 1 1 d . . .
H8 H 0.4788 0.2045 0.4345 0.037 Uiso 1 1 calc R . .
C9 C 0.65932(13) 0.18033(8) 0.44613(8) 0.0344(3) Uani 1 1 d . . .
H9 H 0.6898 0.2236 0.4618 0.041 Uiso 1 1 calc R . .
C10 C 0.73930(13) 0.12860(8) 0.43913(8) 0.0352(3) Uani 1 1 d . . .
H10 H 0.8249 0.1363 0.4504 0.042 Uiso 1 1 calc R . .
C11 C 0.69536(13) 0.06553(8) 0.41576(8) 0.0367(3) Uani 1 1 d . . .
H11 H 0.7507 0.0303 0.4107 0.044 Uiso 1 1 calc R . .
C12 C 0.56995(13) 0.05376(7) 0.39967(7) 0.0314(3) Uani 1 1 d . . .
H12 H 0.5400 0.0106 0.3832 0.038 Uiso 1 1 calc R . .
C13 C 0.26628(12) 0.09890(7) 0.46403(7) 0.0259(3) Uani 1 1 d . . .
C14 C 0.33322(13) 0.12427(8) 0.52651(7) 0.0323(3) Uani 1 1 d . . .
H14 H 0.4156 0.1379 0.5292 0.039 Uiso 1 1 calc R . .
C15 C 0.28007(14) 0.12973(8) 0.58493(7) 0.0370(3) Uani 1 1 d . . .
H15 H 0.3259 0.1478 0.6270 0.044 Uiso 1 1 calc R . .
C16 C 0.16129(14) 0.10913(8) 0.58205(8) 0.0352(3) Uani 1 1 d . . .
H16 H 0.1256 0.1127 0.6222 0.042 Uiso 1 1 calc R . .
C17 C 0.09381(13) 0.08322(8) 0.52062(8) 0.0338(3) Uani 1 1 d . . .
H17 H 0.0119 0.0690 0.5186 0.041 Uiso 1 1 calc R . .
C18 C 0.14592(12) 0.07808(8) 0.46211(7) 0.0311(3) Uani 1 1 d . . .
H18 H 0.0993 0.0602 0.4202 0.037 Uiso 1 1 calc R . .
C19 C 0.32059(14) -0.04428(7) 0.39885(7) 0.0332(3) Uani 1 1 d . . .
H19A H 0.2499 -0.0525 0.4214 0.040 Uiso 1 1 calc R . .
H19B H 0.3923 -0.0340 0.4359 0.040 Uiso 1 1 calc R . .
C20 C 0.34614(13) -0.10752(8) 0.36014(8) 0.0329(3) Uani 1 1 d . . .
H20A H 0.3764 -0.1432 0.3947 0.040 Uiso 1 1 calc R . .
H20B H 0.4121 -0.0975 0.3344 0.040 Uiso 1 1 calc R . .
C21 C 0.23652(14) -0.13479(8) 0.30901(8) 0.0368(3) Uani 1 1 d . . .
H21A H 0.1999 -0.0976 0.2779 0.044 Uiso 1 1 calc R . .
H21B H 0.2647 -0.1699 0.2798 0.044 Uiso 1 1 calc R . .
C22 C 0.1408(2) -0.16437(14) 0.34362(13) 0.0823(8) Uani 1 1 d . . .
H22A H 0.1776 -0.1991 0.3770 0.123 Uiso 1 1 calc R . .
H22B H 0.0765 -0.1848 0.3084 0.123 Uiso 1 1 calc R . .
H22C H 0.1055 -0.1286 0.3682 0.123 Uiso 1 1 calc R . .
C23 C 0.37773(11) -0.06864(7) 0.15767(6) 0.0251(3) Uani 1 1 d . . .
C24 C 0.43894(12) -0.01421(7) 0.19720(7) 0.0284(3) Uani 1 1 d . A .
C25 C 0.55947(13) -0.03153(8) 0.23097(7) 0.0328(3) Uani 1 1 d . . .
H25 H 0.6071 0.0022 0.2583 0.039 Uiso 1 1 calc R A .
C26 C 0.61206(12) -0.09454(8) 0.22655(7) 0.0340(3) Uani 1 1 d . A .
H26 H 0.6937 -0.1026 0.2501 0.041 Uiso 1 1 calc R . .
C27 C 0.54610(13) -0.14602(8) 0.18795(8) 0.0329(3) Uani 1 1 d . . .
H27 H 0.5814 -0.1895 0.1856 0.039 Uiso 1 1 calc R A .
C28 C 0.42753(12) -0.13287(7) 0.15273(7) 0.0294(3) Uani 1 1 d . A .
H28 H 0.3810 -0.1672 0.1257 0.035 Uiso 1 1 calc R . .
C29 C 0.24991(11) 0.01227(7) 0.04497(7) 0.0255(3) Uani 1 1 d . . .
C30 C 0.19286(12) 0.07484(8) 0.04119(7) 0.0319(3) Uani 1 1 d . A .
H30 H 0.1416 0.0858 0.0730 0.038 Uiso 1 1 calc R . .
C31 C 0.21047(14) 0.12158(9) -0.00901(9) 0.0408(4) Uani 1 1 d . . .
H31 H 0.1713 0.1644 -0.0113 0.049 Uiso 1 1 calc R A .
C32 C 0.28446(14) 0.10608(9) -0.05546(8) 0.0401(4) Uani 1 1 d . A .
H32 H 0.2947 0.1379 -0.0902 0.048 Uiso 1 1 calc R . .
C33 C 0.34386(13) 0.04441(8) -0.05181(8) 0.0360(3) Uani 1 1 d . . .
H33 H 0.3955 0.0340 -0.0836 0.043 Uiso 1 1 calc R A .
C34 C 0.32759(12) -0.00214(8) -0.00144(7) 0.0311(3) Uani 1 1 d . A .
H34 H 0.3694 -0.0442 0.0017 0.037 Uiso 1 1 calc R . .
C35 C 0.15629(11) -0.12157(7) 0.06517(7) 0.0268(3) Uani 1 1 d . . .
C36 C 0.13202(12) -0.12864(8) -0.00733(7) 0.0312(3) Uani 1 1 d . A .
H36 H 0.1551 -0.0938 -0.0356 0.037 Uiso 1 1 calc R . .
C37 C 0.07429(13) -0.18637(8) -0.03826(8) 0.0370(3) Uani 1 1 d . . .
H37 H 0.0581 -0.1907 -0.0875 0.044 Uiso 1 1 calc R A .
C38 C 0.04038(13) -0.23727(8) 0.00199(9) 0.0386(4) Uani 1 1 d . A .
H38 H 0.0015 -0.2767 -0.0195 0.046 Uiso 1 1 calc R . .
C39 C 0.06304(13) -0.23098(8) 0.07402(9) 0.0369(3) Uani 1 1 d . . .
H39 H 0.0399 -0.2662 0.1019 0.044 Uiso 1 1 calc R A .
C40 C 0.11939(12) -0.17331(8) 0.10519(8) 0.0315(3) Uani 1 1 d . A .
H40 H 0.1332 -0.1688 0.1544 0.038 Uiso 1 1 calc R . .
C41A C 0.01709(13) -0.01024(9) 0.14268(8) 0.0392(4) Uani 0.493(3) 1 d P A 1
H41A H 0.0004 0.0039 0.0932 0.047 Uiso 0.493(3) 1 calc PR A 1
H41B H -0.0226 -0.0547 0.1452 0.047 Uiso 0.493(3) 1 calc PR A 1
C42A C -0.0380(3) 0.03702(19) 0.18106(16) 0.0400(9) Uani 0.493(3) 1 d P A 1
H42A H -0.1242 0.0436 0.1578 0.048 Uiso 0.493(3) 1 calc PR A 1
H42B H 0.0043 0.0811 0.1812 0.048 Uiso 0.493(3) 1 calc PR A 1
C43A C -0.03306(17) 0.01276(14) 0.26215(10) 0.0648(6) Uani 0.493(3) 1 d P A 1
H43A H -0.0746 -0.0314 0.2630 0.078 Uiso 0.493(3) 1 calc PR A 1
H43B H 0.0527 0.0079 0.2869 0.078 Uiso 0.493(3) 1 calc PR A 1
C44A C -0.0959(5) 0.0653(4) 0.2960(3) 0.0917(16) Uani 0.493(3) 1 d P A 1
H44A H -0.0502 0.1079 0.2982 0.138 Uiso 0.493(3) 1 calc PR A 1
H44B H -0.1004 0.0508 0.3433 0.138 Uiso 0.493(3) 1 calc PR A 1
H44C H -0.1787 0.0721 0.2690 0.138 Uiso 0.493(3) 1 calc PR A 1
C41B C 0.01709(13) -0.01024(9) 0.14268(8) 0.0392(4) Uani 0.507(3) 1 d P A 2
H41C H -0.0114 -0.0396 0.1017 0.047 Uiso 0.507(3) 1 calc PR A 2
H41D H 0.0000 0.0372 0.1278 0.047 Uiso 0.507(3) 1 calc PR A 2
C42B C -0.0555(3) -0.02747(19) 0.19949(17) 0.0417(9) Uani 0.507(3) 1 d P A 2
H42C H -0.1436 -0.0240 0.1786 0.050 Uiso 0.507(3) 1 calc PR A 2
H42D H -0.0389 -0.0753 0.2130 0.050 Uiso 0.507(3) 1 calc PR A 2
C43B C -0.03306(17) 0.01276(14) 0.26215(10) 0.0648(6) Uani 0.507(3) 1 d P A 2
H43C H 0.0557 0.0109 0.2814 0.078 Uiso 0.507(3) 1 calc PR A 2
H43D H -0.0744 -0.0099 0.2963 0.078 Uiso 0.507(3) 1 calc PR A 2
C44B C -0.0697(5) 0.0852(4) 0.2594(3) 0.0917(16) Uani 0.507(3) 1 d P A 2
H44D H -0.0257 0.1098 0.2286 0.138 Uiso 0.507(3) 1 calc PR A 2
H44E H -0.0498 0.1046 0.3063 0.138 Uiso 0.507(3) 1 calc PR A 2
H44F H -0.1578 0.0888 0.2416 0.138 Uiso 0.507(3) 1 calc PR A 2
C45 C 0.55479(19) 0.13448(10) 0.10216(11) 0.0573(5) Uani 1 1 d . B .
H45A H 0.5076 0.0946 0.0815 0.069 Uiso 1 1 calc R . .
H45B H 0.6420 0.1214 0.1133 0.069 Uiso 1 1 calc R . .
C46 C 0.5391(3) 0.18989(12) 0.04930(11) 0.0748(7) Uani 1 1 d . . .
H46A H 0.4557 0.2077 0.0428 0.112 Uiso 1 1 calc R B .
H46B H 0.5538 0.1721 0.0050 0.112 Uiso 1 1 calc R . .
H46C H 0.5974 0.2262 0.0655 0.112 Uiso 1 1 calc R . .
C47A C 0.6041(5) 0.2021(2) 0.19824(19) 0.0653(13) Uani 0.645(6) 1 d P B 1
H47A H 0.6839 0.1952 0.1844 0.078 Uiso 0.645(6) 1 calc PR B 1
H47B H 0.5744 0.2479 0.1829 0.078 Uiso 0.645(6) 1 calc PR B 1
C48A C 0.6190(5) 0.1975(2) 0.2703(2) 0.0577(9) Uani 0.645(6) 1 d P B 1
H48A H 0.5402 0.2049 0.2841 0.087 Uiso 0.645(6) 1 calc PR B 1
H48B H 0.6774 0.2319 0.2921 0.087 Uiso 0.645(6) 1 calc PR B 1
H48C H 0.6499 0.1525 0.2856 0.087 Uiso 0.645(6) 1 calc PR B 1
C47B C 0.5414(6) 0.2128(3) 0.2075(3) 0.0457(15) Uani 0.355(6) 1 d P A 2
H47C H 0.4789 0.2195 0.2364 0.055 Uiso 0.355(6) 1 calc PR B 2
H47D H 0.5457 0.2537 0.1788 0.055 Uiso 0.355(6) 1 calc PR B 2
C48B C 0.6743(8) 0.1941(4) 0.2550(4) 0.0577(9) Uani 0.355(6) 1 d P A 2
H48D H 0.6676 0.1524 0.2811 0.087 Uiso 0.355(6) 1 calc PR B 2
H48E H 0.7015 0.2311 0.2877 0.087 Uiso 0.355(6) 1 calc PR B 2
H48F H 0.7338 0.1875 0.2248 0.087 Uiso 0.355(6) 1 calc PR B 2
Li1 Li 0.2661(2) 0.02121(13) 0.24741(12) 0.0303(5) Uani 1 1 d . A .
Li2 Li 0.4124(3) 0.09250(15) 0.20273(16) 0.0461(7) Uani 1 1 d . A .

loop_
_atom_site_aniso_label
_atom_site_aniso_U_11
_atom_site_aniso_U_22
_atom_site_aniso_U_33
_atom_site_aniso_U_23
_atom_site_aniso_U_13
_atom_site_aniso_U_12
P1 0.02826(16) 0.02292(18) 0.02032(16) -0.00073(12) 0.00265(12) -0.00024(13)
P2 0.02572(16) 0.02446(18) 0.02052(16) -0.00056(12) 0.00250(12) -0.00060(12)
O1 0.0985(10) 0.0362(7) 0.0464(7) -0.0108(6) 0.0262(7) -0.0299(7)
N1 0.0384(6) 0.0218(6) 0.0219(5) 0.0007(4) 0.0029(4) -0.0019(5)
N2 0.0262(5) 0.0315(6) 0.0229(5) -0.0016(5) 0.0034(4) 0.0013(4)
C1 0.0272(6) 0.0235(7) 0.0261(6) 0.0010(5) 0.0022(5) -0.0008(5)
C2 0.0399(7) 0.0288(8) 0.0256(6) 0.0027(5) 0.0044(6) -0.0001(6)
C3 0.0452(8) 0.0362(9) 0.0275(7) 0.0053(6) 0.0052(6) 0.0017(6)
C4 0.0397(8) 0.0335(8) 0.0390(8) 0.0128(7) 0.0028(6) 0.0033(6)
C5 0.0365(7) 0.0291(8) 0.0461(9) 0.0035(7) 0.0085(6) 0.0071(6)
C6 0.0344(7) 0.0282(7) 0.0310(7) -0.0003(6) 0.0065(6) 0.0025(6)
C7 0.0300(6) 0.0260(7) 0.0211(6) 0.0004(5) 0.0037(5) 0.0008(5)
C8 0.0308(6) 0.0273(7) 0.0347(7) -0.0027(6) 0.0085(5) -0.0001(5)
C9 0.0345(7) 0.0300(8) 0.0382(8) -0.0028(6) 0.0064(6) -0.0060(6)
C10 0.0290(7) 0.0381(9) 0.0369(8) 0.0047(6) 0.0026(6) -0.0004(6)
C11 0.0329(7) 0.0320(8) 0.0436(8) 0.0023(7) 0.0033(6) 0.0075(6)
C12 0.0352(7) 0.0254(7) 0.0318(7) 0.0003(6) 0.0023(6) 0.0024(6)
C13 0.0305(6) 0.0244(7) 0.0222(6) 0.0008(5) 0.0037(5) 0.0011(5)
C14 0.0333(7) 0.0382(8) 0.0244(6) -0.0034(6) 0.0034(5) -0.0027(6)
C15 0.0458(8) 0.0406(9) 0.0244(7) -0.0043(6) 0.0062(6) -0.0017(7)
C16 0.0442(8) 0.0327(8) 0.0319(7) 0.0008(6) 0.0151(6) 0.0071(6)
C17 0.0326(7) 0.0312(8) 0.0393(8) 0.0022(6) 0.0110(6) 0.0041(6)
C18 0.0306(6) 0.0320(8) 0.0293(7) -0.0014(6) 0.0026(5) 0.0001(6)
C19 0.0470(8) 0.0250(7) 0.0256(7) 0.0034(5) 0.0020(6) -0.0040(6)
C20 0.0343(7) 0.0275(7) 0.0354(7) 0.0045(6) 0.0030(6) 0.0014(6)
C21 0.0458(8) 0.0282(8) 0.0328(7) 0.0005(6) -0.0014(6) -0.0014(6)
C22 0.0585(12) 0.105(2) 0.0780(15) 0.0145(14) -0.0004(11) -0.0464(13)
C23 0.0263(6) 0.0278(7) 0.0210(6) 0.0014(5) 0.0040(5) 0.0004(5)
C24 0.0301(6) 0.0305(8) 0.0241(6) -0.0004(5) 0.0045(5) -0.0023(5)
C25 0.0314(7) 0.0401(9) 0.0259(7) -0.0024(6) 0.0028(5) -0.0050(6)
C26 0.0275(6) 0.0462(9) 0.0274(7) 0.0068(6) 0.0032(5) 0.0033(6)
C27 0.0325(7) 0.0312(8) 0.0360(7) 0.0076(6) 0.0090(6) 0.0073(6)
C28 0.0321(6) 0.0266(7) 0.0293(7) 0.0001(5) 0.0059(5) 0.0005(5)
C29 0.0255(6) 0.0273(7) 0.0225(6) 0.0000(5) 0.0019(5) -0.0013(5)
C30 0.0298(7) 0.0336(8) 0.0328(7) 0.0040(6) 0.0078(5) 0.0050(6)
C31 0.0394(8) 0.0354(9) 0.0489(9) 0.0142(7) 0.0120(7) 0.0100(7)
C32 0.0382(8) 0.0436(9) 0.0395(8) 0.0159(7) 0.0103(6) 0.0030(7)
C33 0.0354(7) 0.0428(9) 0.0322(7) 0.0060(6) 0.0126(6) 0.0019(6)
C34 0.0320(7) 0.0308(8) 0.0313(7) 0.0021(6) 0.0081(5) 0.0034(6)
C35 0.0255(6) 0.0265(7) 0.0272(6) -0.0018(5) 0.0025(5) 0.0004(5)
C36 0.0308(6) 0.0314(8) 0.0298(7) -0.0034(6) 0.0016(5) 0.0011(6)
C37 0.0370(7) 0.0362(9) 0.0343(7) -0.0120(6) -0.0016(6) 0.0042(6)
C38 0.0297(7) 0.0280(8) 0.0553(9) -0.0124(7) 0.0016(6) -0.0003(6)
C39 0.0313(7) 0.0270(8) 0.0531(9) -0.0014(7) 0.0098(6) -0.0017(6)
C40 0.0307(6) 0.0303(8) 0.0336(7) -0.0004(6) 0.0063(5) -0.0010(6)
C41A 0.0279(7) 0.0575(11) 0.0312(7) 0.0022(7) 0.0035(6) 0.0024(7)
C42A 0.0275(14) 0.057(2) 0.0351(16) -0.0056(15) 0.0053(12) 0.0121(13)
C43A 0.0385(9) 0.109(2) 0.0485(11) -0.0103(11) 0.0126(8) 0.0089(10)
C44A 0.056(2) 0.158(5) 0.061(3) -0.030(3) 0.0095(18) 0.011(2)
C41B 0.0279(7) 0.0575(11) 0.0312(7) 0.0022(7) 0.0035(6) 0.0024(7)
C42B 0.0284(14) 0.055(2) 0.0423(17) 0.0006(15) 0.0092(12) -0.0020(13)
C43B 0.0385(9) 0.109(2) 0.0485(11) -0.0103(11) 0.0126(8) 0.0089(10)
C44B 0.056(2) 0.158(5) 0.061(3) -0.030(3) 0.0095(18) 0.011(2)
C45 0.0693(12) 0.0429(11) 0.0697(13) 0.0043(9) 0.0382(10) -0.0040(9)
C46 0.121(2) 0.0524(13) 0.0596(12) 0.0040(10) 0.0387(13) -0.0172(13)
C47A 0.090(3) 0.049(2) 0.052(2) -0.0023(16) 0.003(2) -0.034(2)
C48A 0.073(3) 0.0442(14) 0.0522(19) 0.0024(13) 0.0032(17) -0.005(2)
C47B 0.046(3) 0.036(3) 0.066(3) -0.023(2) 0.037(3) -0.016(2)
C48B 0.073(3) 0.0442(14) 0.0522(19) 0.0024(13) 0.0032(17) -0.005(2)
Li1 0.0352(12) 0.0306(13) 0.0242(11) -0.0020(9) 0.0038(9) -0.0009(10)
Li2 0.0634(18) 0.0329(15) 0.0492(16) -0.0011(12) 0.0285(14) -0.0022(13)

loop_
_atom_type_symbol
_atom_type_description
_atom_type_scat_dispersion_real
_atom_type_scat_dispersion_imag
_atom_type_scat_source
C C 0.0033 0.0016 'International Tables Vol C Tables 4.2.6.8 and 6.1.1.4'
H H 0.0000 0.0000 'International Tables Vol C Tables 4.2.6.8 and 6.1.1.4'
Li Li -0.0003 0.0001 'International Tables Vol C Tables 4.2.6.8 and 6.1.1.4'
N N 0.0061 0.0033 'International Tables Vol C Tables 4.2.6.8 and 6.1.1.4'
O O 0.0106 0.0060 'International Tables Vol C Tables 4.2.6.8 and 6.1.1.4'
P P 0.1023 0.0942 'International Tables Vol C Tables 4.2.6.8 and 6.1.1.4'

loop_
_geom_angle_atom_site_label_1
_geom_angle_atom_site_label_2
_geom_angle_atom_site_label_3
_geom_angle
N1 P1 C1 109.61(6)
N1 P1 C7 114.12(6)
C1 P1 C7 106.09(6)
N1 P1 C13 112.18(6)
C1 P1 C13 108.76(6)
C7 P1 C13 105.77(6)
N1 P1 Li1 40.15(6)
C1 P1 Li1 72.91(7)
C7 P1 Li1 110.56(6)
C13 P1 Li1 141.56(6)
N2 P2 C23 109.19(6)
N2 P2 C29 114.73(6)
C23 P2 C29 104.94(6)
N2 P2 C35 112.65(6)
C23 P2 C35 109.44(6)
C29 P2 C35 105.53(6)
N2 P2 Li1 40.53(6)
C23 P2 Li1 72.40(6)
C29 P2 Li1 109.49(7)
C35 P2 Li1 143.10(7)
C45 O1 C47A 106.0(2)
C45 O1 C47B 130.2(3)
C47A O1 C47B 31.1(2)
C45 O1 Li2 120.18(14)
C47A O1 Li2 130.1(2)
C47B O1 Li2 109.6(2)
C19 N1 P1 117.12(9)
C19 N1 Li1 131.60(12)
P1 N1 Li1 109.21(9)
C41A N2 P2 118.79(9)
C41A N2 Li1 130.45(12)
P2 N2 Li1 108.76(9)
C6 C1 C2 125.05(13)
C6 C1 P1 120.48(10)
C2 C1 P1 114.46(10)
C3 C2 C1 112.13(13)
C3 C2 Li2 104.15(13)
C1 C2 Li2 138.17(13)
C3 C2 Li1 132.64(12)
C1 C2 Li1 101.18(11)
Li2 C2 Li1 65.84(11)
C4 C3 C2 124.20(14)
C5 C4 C3 120.37(14)
C4 C5 C6 119.11(14)
C5 C6 C1 119.13(13)
C12 C7 C8 119.25(12)
C12 C7 P1 118.07(11)
C8 C7 P1 122.62(10)
C9 C8 C7 120.31(13)
C10 C9 C8 119.84(14)
C9 C10 C11 120.36(13)
C10 C11 C12 120.03(14)
C7 C12 C11 120.18(14)
C14 C13 C18 118.42(13)
C14 C13 P1 125.05(10)
C18 C13 P1 116.47(10)
C15 C14 C13 120.44(13)
C16 C15 C14 120.34(13)
C15 C16 C17 120.00(13)
C16 C17 C18 119.95(13)
C17 C18 C13 120.84(13)
N1 C19 C20 111.51(11)
C19 C20 C21 114.53(13)
C22 C21 C20 113.32(15)
C28 C23 C24 124.81(12)
C28 C23 P2 121.66(10)
C24 C23 P2 113.52(10)
C23 C24 C25 112.46(13)
C23 C24 Li2 136.01(13)
C25 C24 Li2 110.03(13)
C23 C24 Li1 95.92(10)
C25 C24 Li1 129.44(11)
Li2 C24 Li1 64.32(10)
C26 C25 C24 124.16(13)
C25 C26 C27 120.40(13)
C26 C27 C28 118.93(14)
C27 C28 C23 119.22(13)
C30 C29 C34 118.84(13)
C30 C29 P2 119.22(10)
C34 C29 P2 121.89(11)
C29 C30 C31 120.24(14)
C32 C31 C30 120.30(15)
C31 C32 C33 120.37(14)
C32 C33 C34 119.58(14)
C33 C34 C29 120.63(14)
C40 C35 C36 118.39(13)
C40 C35 P2 116.86(10)
C36 C35 P2 124.68(11)
C37 C36 C35 120.34(14)
C38 C37 C36 120.48(14)
C37 C38 C39 120.00(14)
C40 C39 C38 119.86(15)
C39 C40 C35 120.90(14)
C42A C41A N2 115.56(17)
C41A C42A C43A 112.6(2)
C44A C43A C42A 107.3(3)
O1 C45 C46 114.10(17)
C48A C47A O1 110.7(4)
O1 C47B C48B 100.7(5)
O1 C47B Li2 40.47(17)
C48B C47B Li2 103.5(4)
N1 Li1 N2 136.88(14)
N1 Li1 C2 91.18(10)
N2 Li1 C2 117.11(12)
N1 Li1 C24 114.31(11)
N2 Li1 C24 90.15(10)
C2 Li1 C24 105.26(11)
N1 Li1 Li2 114.82(13)
N2 Li1 Li2 108.23(12)
C2 Li1 Li2 53.53(9)
C24 Li1 Li2 51.93(9)
N1 Li1 P2 148.53(12)
N2 Li1 P2 30.70(5)
C2 Li1 P2 120.28(10)
C24 Li1 P2 59.50(6)
Li2 Li1 P2 86.33(10)
N1 Li1 P1 30.63(5)
N2 Li1 P1 153.52(12)
C2 Li1 P1 60.76(6)
C24 Li1 P1 116.19(9)
Li2 Li1 P1 91.40(10)
P2 Li1 P1 175.60(9)
O1 Li2 C24 118.91(15)
O1 Li2 C2 116.94(15)
C24 Li2 C2 124.08(14)
O1 Li2 Li1 175.99(19)
C24 Li2 Li1 63.74(10)
C2 Li2 Li1 60.63(10)
O1 Li2 C47B 29.95(13)
C24 Li2 C47B 140.61(19)
C2 Li2 C47B 91.17(15)
Li1 Li2 C47B 149.48(17)

loop_
_geom_bond_atom_site_label_1
_geom_bond_atom_site_label_2
_geom_bond_distance
P1 N1 1.5846(12)
P1 C1 1.8009(13)
P1 C7 1.8228(13)
P1 C13 1.8236(13)
P1 Li1 2.937(2)
P2 N2 1.5823(11)
P2 C23 1.7971(13)
P2 C29 1.8203(14)
P2 C35 1.8230(14)
P2 Li1 2.934(2)
O1 C45 1.404(2)
O1 C47A 1.458(3)
O1 C47B 1.469(5)
O1 Li2 1.910(3)
N1 C19 1.4757(17)
N1 Li1 2.005(2)
N2 C41A 1.4752(17)
N2 Li1 2.014(3)
C1 C6 1.3958(19)
C1 C2 1.4203(19)
C2 C3 1.418(2)
C2 Li2 2.155(3)
C2 Li1 2.336(3)
C3 C4 1.389(2)
C4 C5 1.385(2)
C5 C6 1.386(2)
C7 C12 1.3925(19)
C7 C8 1.3961(19)
C8 C9 1.3938(19)
C9 C10 1.382(2)
C10 C11 1.385(2)
C11 C12 1.393(2)
C13 C14 1.3958(18)
C13 C18 1.3988(19)
C14 C15 1.392(2)
C15 C16 1.378(2)
C16 C17 1.386(2)
C17 C18 1.386(2)
C19 C20 1.518(2)
C20 C21 1.520(2)
C21 C22 1.492(3)
C23 C28 1.3974(19)
C23 C24 1.4200(19)
C24 C25 1.4201(19)
C24 Li2 2.136(3)
C24 Li1 2.433(3)
C25 C26 1.387(2)
C26 C27 1.390(2)
C27 C28 1.3920(19)
C29 C30 1.387(2)
C29 C34 1.4027(19)
C30 C31 1.391(2)
C31 C32 1.377(2)
C32 C33 1.383(2)
C33 C34 1.387(2)
C35 C40 1.399(2)
C35 C36 1.3986(19)
C36 C37 1.390(2)
C37 C38 1.376(2)
C38 C39 1.389(2)
C39 C40 1.385(2)
C41A C42A 1.413(3)
C42A C43A 1.649(4)
C43A C44A 1.482(6)
C45 C46 1.494(3)
C47A C48A 1.391(6)
C47B C48B 1.632(11)
C47B Li2 2.773(6)
Li1 Li2 2.445(4)
